data_4339320
loop_
_publ_author_name
'Reisner, Erwin'
'Telser, Joshua'
'Lippard, Stephen J.'

_publ_section_title
;
 A planar carboxylate-rich tetraironII complex and its conversion to
 linear triironII and paddlewheel diironII complexes.
;
_journal_issue 25
_journal_name_full 'Inorganic chemistry'
_journal_page_first 10754
_journal_page_last 10770
_journal_paper_doi 10.1021/ic701663j
_journal_volume 46
_journal_year 2007
_chemical_formula_moiety 'C112 H88 Fe4 O18'
_chemical_formula_sum 'C112 H88 Fe4 O18'
_chemical_formula_weight 1945.27
_chemical_name_common '[Fe4(O2Cbiph)8(THF)2]'
_chemical_name_systematic
;

 ?

;
_space_group_IT_number 14
_symmetry_cell_setting monoclinic
_symmetry_space_group_name_Hall '-P 2yn'
_symmetry_space_group_name_H-M 'P 1 21/n 1'
_atom_sites_solution_hydrogens geom
_atom_sites_solution_primary direct
_atom_sites_solution_secondary difmap
_audit_creation_method SHELXL-97
_cell_angle_alpha 90.00
_cell_angle_beta 93.854(3)
_cell_angle_gamma 90.00
_cell_formula_units_Z 2
_cell_length_a 13.1530(19)
_cell_length_b 25.159(4)
_cell_length_c 14.097(2)
_cell_measurement_reflns_used 8082
_cell_measurement_temperature 110(2)
_cell_measurement_theta_max 28.12
_cell_measurement_theta_min 2.20
_cell_volume 4654.4(12)
_computing_cell_refinement 'Bruker SMART'
_computing_data_collection 'Bruker SMART'
_computing_data_reduction 'Bruker SAINT'
_computing_molecular_graphics 'Bruker SHELXTL'
_computing_publication_material 'Bruker SHELXTL'
_computing_structure_refinement 'SHELXL-97 (Sheldrick, 1997)'
_computing_structure_solution 'SHELXS-97 (Sheldrick, 1990)'
_diffrn_ambient_temperature 110(2)
_diffrn_measured_fraction_theta_full 1.000
_diffrn_measured_fraction_theta_max 1.000
_diffrn_measurement_device_type 'CCD area detector'
_diffrn_measurement_method 'phi and omega scans'
_diffrn_radiation_monochromator graphite
_diffrn_radiation_source 'fine-focus sealed tube'
_diffrn_radiation_type MoK\a
_diffrn_radiation_wavelength 0.71073
_diffrn_reflns_av_R_equivalents 0.0501
_diffrn_reflns_av_sigmaI/netI 0.0302
_diffrn_reflns_limit_h_max 17
_diffrn_reflns_limit_h_min -17
_diffrn_reflns_limit_k_max 33
_diffrn_reflns_limit_k_min -32
_diffrn_reflns_limit_l_max 18
_diffrn_reflns_limit_l_min -18
_diffrn_reflns_number 79075
_diffrn_reflns_theta_full 27.88
_diffrn_reflns_theta_max 27.88
_diffrn_reflns_theta_min 2.17
_exptl_absorpt_coefficient_mu 0.683
_exptl_absorpt_correction_T_max 0.8755
_exptl_absorpt_correction_T_min 0.8479
_exptl_absorpt_correction_type empirical
_exptl_absorpt_process_details SADABS
_exptl_crystal_colour colorless-green
_exptl_crystal_density_diffrn 1.388
_exptl_crystal_density_method 'not measured'
_exptl_crystal_description block
_exptl_crystal_F_000 2016
_exptl_crystal_size_max 0.25
_exptl_crystal_size_mid 0.25
_exptl_crystal_size_min 0.20
_refine_diff_density_max 0.497
_refine_diff_density_min -0.295
_refine_diff_density_rms 0.067
_refine_ls_extinction_method none
_refine_ls_goodness_of_fit_ref 1.131
_refine_ls_hydrogen_treatment constr
_refine_ls_matrix_type full
_refine_ls_number_parameters 604
_refine_ls_number_reflns 11104
_refine_ls_number_restraints 192
_refine_ls_restrained_S_all 1.122
_refine_ls_R_factor_all 0.0484
_refine_ls_R_factor_gt 0.0414
_refine_ls_shift/su_max 0.001
_refine_ls_shift/su_mean 0.000
_refine_ls_structure_factor_coef Fsqd
_refine_ls_weighting_details 'calc w=1/[\s^2^(Fo^2^)+(0.0431P)^2^+2.2399P] where P=(Fo^2^+2Fc^2^)/3'
_refine_ls_weighting_scheme calc
_refine_ls_wR_factor_gt 0.0944
_refine_ls_wR_factor_ref 0.0978
_reflns_number_gt 9827
_reflns_number_total 11104
_reflns_threshold_expression >2sigma(I)
_cod_data_source_file ic701663j-file003.cif
_cod_data_source_block 1
_cod_depositor_comments
;
The following automatic conversions were performed:

'_symmetry_cell_setting' value 'Monoclinic' changed to 'monoclinic'
according to
/usr/data/users/saulius/automatic-downloads/retrospective/ACS/lib/dictionaries/cif_core.dic
dictionary named 'cif_core.dic' version 2.4.2 from 2011-04-26.

Automatic conversion script
Id: cif_fix_values 2281 2013-09-26 08:29:07Z andrius 
;
_cod_original_cell_volume 4654.3(12)
_cod_original_sg_symbol_H-M P2(1)/n
_cod_database_code 4339320

loop_
_symmetry_equiv_pos_as_xyz
'x, y, z'
'-x+1/2, y+1/2, -z+1/2'
'-x, -y, -z'
'x-1/2, -y-1/2, z-1/2'

loop_
_atom_site_label
_atom_site_type_symbol
_atom_site_fract_x
_atom_site_fract_y
_atom_site_fract_z
_atom_site_U_iso_or_equiv
_atom_site_adp_type
_atom_site_occupancy
_atom_site_symmetry_multiplicity
_atom_site_calc_flag
_atom_site_refinement_flags
Fe1 Fe 0.734719(18) 0.048284(10) 0.405555(17) 0.01459(7) Uani 1 1 d .
Fe2 Fe 0.932439(17) 0.005446(10) 0.390592(17) 0.01450(7) Uani 1 1 d .
O1 O 0.93086(9) 0.02200(5) 0.54371(9) 0.0174(2) Uani 1 1 d .
O2 O 0.78863(9) 0.07029(5) 0.54217(9) 0.0195(3) Uani 1 1 d .
O3 O 0.85053(9) -0.05944(5) 0.42227(9) 0.0201(3) Uani 1 1 d .
O4 O 0.69965(9) -0.02654(5) 0.46033(9) 0.0183(3) Uani 1 1 d .
O5 O 0.89362(10) -0.01052(6) 0.25060(9) 0.0259(3) Uani 1 1 d .
O6 O 0.73369(10) 0.01533(5) 0.27171(9) 0.0208(3) Uani 1 1 d .
O7 O 0.95556(10) 0.08258(5) 0.36637(10) 0.0232(3) Uani 1 1 d .
O8 O 0.79763(10) 0.11678(5) 0.35074(10) 0.0225(3) Uani 1 1 d .
O9 O 0.58798(9) 0.07727(5) 0.38175(9) 0.0195(3) Uani 1 1 d .
C1 C 0.50060(14) 0.04097(8) 0.37760(15) 0.0244(4) Uani 1 1 d .
H1A H 0.4639 0.0433 0.4365 0.029 Uiso 1 1 calc R
H1B H 0.5230 0.0038 0.3691 0.029 Uiso 1 1 calc R
C2 C 0.43325(18) 0.05924(9) 0.29261(19) 0.0415(6) Uani 1 1 d .
H2A H 0.3606 0.0518 0.3015 0.050 Uiso 1 1 calc R
H2B H 0.4526 0.0418 0.2335 0.050 Uiso 1 1 calc R
C3 C 0.45353(16) 0.11867(8) 0.29015(16) 0.0318(5) Uani 1 1 d .
H3A H 0.4359 0.1336 0.2262 0.038 Uiso 1 1 calc R
H3B H 0.4149 0.1378 0.3374 0.038 Uiso 1 1 calc R
C4 C 0.56658(16) 0.12122(8) 0.31526(16) 0.0304(5) Uani 1 1 d .
H4A H 0.6050 0.1169 0.2578 0.037 Uiso 1 1 calc R
H4B H 0.5855 0.1557 0.3455 0.037 Uiso 1 1 calc R
C21 C 0.86222(12) 0.04752(7) 0.58567(12) 0.0161(3) Uani 1 1 d D
C22 C 0.87128(13) 0.04526(7) 0.69256(13) 0.0195(4) Uani 1 1 d D
C23 C 0.86240(14) -0.00501(8) 0.73297(14) 0.0257(4) Uani 1 1 d D
H23A H 0.8520 -0.0352 0.6930 0.031 Uiso 1 1 calc R
C24 C 0.86855(16) -0.01136(9) 0.83082(15) 0.0335(5) Uani 1 1 d D
H24A H 0.8624 -0.0457 0.8579 0.040 Uiso 1 1 calc R
C25 C 0.88364(17) 0.03263(10) 0.88866(15) 0.0379(5) Uani 1 1 d D
H25A H 0.8879 0.0285 0.9558 0.045 Uiso 1 1 calc R
C26 C 0.89264(16) 0.08261(9) 0.84944(14) 0.0323(5) Uani 1 1 d D
H26A H 0.9029 0.1124 0.8903 0.039 Uiso 1 1 calc R
C27 C 0.88698(13) 0.09030(8) 0.75043(13) 0.0230(4) Uani 1 1 d D
C28 C 0.90344(14) 0.14417(8) 0.71136(14) 0.0238(4) Uani 1 1 d D
C29 C 0.84929(15) 0.18789(8) 0.74324(15) 0.0292(4) Uani 1 1 d D
H29A H 0.7981 0.1826 0.7867 0.035 Uiso 1 1 calc R
C30 C 0.86962(17) 0.23881(9) 0.71209(17) 0.0353(5) Uani 1 1 d D
H30A H 0.8325 0.2681 0.7345 0.042 Uiso 1 1 calc R
C31 C 0.94365(18) 0.24721(9) 0.64856(17) 0.0362(5) Uani 1 1 d D
H31A H 0.9578 0.2822 0.6277 0.043 Uiso 1 1 calc R
C32 C 0.99734(16) 0.20409(9) 0.61528(16) 0.0326(5) Uani 1 1 d D
H32A H 1.0477 0.2097 0.5711 0.039 Uiso 1 1 calc R
C33 C 0.97756(15) 0.15302(8) 0.64635(14) 0.0267(4) Uani 1 1 d D
H33A H 1.0146 0.1238 0.6233 0.032 Uiso 1 1 calc R
C41 C 0.76151(13) -0.06407(7) 0.45142(12) 0.0162(3) Uani 1 1 d D
C42 C 0.73215(13) -0.11935(7) 0.47970(12) 0.0174(3) Uani 1 1 d D
C43 C 0.80153(15) -0.14782(8) 0.53927(14) 0.0240(4) Uani 1 1 d D
H43A H 0.8655 -0.1324 0.5587 0.029 Uiso 1 1 calc R
C44 C 0.77786(17) -0.19844(8) 0.57044(15) 0.0297(4) Uani 1 1 d D
H44A H 0.8253 -0.2176 0.6111 0.036 Uiso 1 1 calc R
C45 C 0.68433(17) -0.22075(8) 0.54172(15) 0.0305(5) Uani 1 1 d D
H45A H 0.6672 -0.2551 0.5635 0.037 Uiso 1 1 calc R
C46 C 0.61600(16) -0.19303(8) 0.48149(14) 0.0266(4) Uani 1 1 d D
H46A H 0.5526 -0.2090 0.4618 0.032 Uiso 1 1 calc R
C47 C 0.63801(13) -0.14218(7) 0.44885(12) 0.0189(3) Uani 1 1 d D
C48 C 0.56453(13) -0.11684(7) 0.37687(12) 0.0175(3) Uani 1 1 d D
C49 C 0.46093(14) -0.11500(8) 0.39041(13) 0.0226(4) Uani 1 1 d D
H49A H 0.4371 -0.1259 0.4495 0.027 Uiso 1 1 calc R
C50 C 0.39189(14) -0.09732(8) 0.31828(15) 0.0255(4) Uani 1 1 d D
H50A H 0.3212 -0.0962 0.3284 0.031 Uiso 1 1 calc R
C51 C 0.42536(15) -0.08129(8) 0.23177(14) 0.0261(4) Uani 1 1 d D
H51A H 0.3778 -0.0702 0.1820 0.031 Uiso 1 1 calc R
C52 C 0.52956(14) -0.08153(8) 0.21805(14) 0.0237(4) Uani 1 1 d D
H52A H 0.5533 -0.0696 0.1595 0.028 Uiso 1 1 calc R
C53 C 0.59840(13) -0.09928(7) 0.29023(13) 0.0196(4) Uani 1 1 d D
H53A H 0.6692 -0.0995 0.2807 0.024 Uiso 1 1 calc R
C61 C 0.80080(14) -0.00550(7) 0.22362(12) 0.0194(4) Uani 1 1 d D
C62 C 0.76545(13) -0.02907(7) 0.12903(12) 0.0187(3) Uani 1 1 d D
C63 C 0.78636(15) -0.08261(8) 0.11577(14) 0.0242(4) Uani 1 1 d D
H63A H 0.8295 -0.1010 0.1615 0.029 Uiso 1 1 calc R
C64 C 0.74472(16) -0.10960(8) 0.03600(14) 0.0288(4) Uani 1 1 d D
H64A H 0.7573 -0.1465 0.0283 0.035 Uiso 1 1 calc R
C65 C 0.68500(16) -0.08210(8) -0.03180(14) 0.0287(4) Uani 1 1 d D
H65A H 0.6559 -0.1002 -0.0861 0.034 Uiso 1 1 calc R
C66 C 0.66734(15) -0.02812(8) -0.02103(13) 0.0249(4) Uani 1 1 d D
H66A H 0.6276 -0.0097 -0.0692 0.030 Uiso 1 1 calc R
C67 C 0.70682(13) -0.00021(7) 0.05933(13) 0.0200(4) Uani 1 1 d D
C68 C 0.69119(14) 0.05829(7) 0.06437(13) 0.0218(4) Uani 1 1 d D
C69 C 0.59856(16) 0.08093(8) 0.03226(14) 0.0286(4) Uani 1 1 d D
H69A H 0.5433 0.0585 0.0115 0.034 Uiso 1 1 calc R
C70 C 0.58552(18) 0.13569(9) 0.02999(16) 0.0365(5) Uani 1 1 d D
H70A H 0.5220 0.1505 0.0072 0.044 Uiso 1 1 calc R
C71 C 0.66526(18) 0.16868(9) 0.06095(16) 0.0352(5) Uani 1 1 d D
H71A H 0.6565 0.2062 0.0593 0.042 Uiso 1 1 calc R
C72 C 0.75787(17) 0.14708(8) 0.09432(15) 0.0312(5) Uani 1 1 d D
H72A H 0.8123 0.1697 0.1162 0.037 Uiso 1 1 calc R
C73 C 0.77106(15) 0.09233(8) 0.09579(13) 0.0241(4) Uani 1 1 d D
H73A H 0.8348 0.0777 0.1183 0.029 Uiso 1 1 calc R
C81 C 0.89199(14) 0.11931(7) 0.34315(13) 0.0203(4) Uani 1 1 d D
C82 C 0.93700(14) 0.16868(8) 0.30274(13) 0.0232(4) Uani 1 1 d D
C83 C 1.02454(15) 0.16162(9) 0.25289(15) 0.0297(4) Uani 1 1 d D
H83A H 1.0526 0.1270 0.2477 0.036 Uiso 1 1 calc R
C84 C 1.07118(17) 0.20435(10) 0.21088(17) 0.0387(6) Uani 1 1 d D
H84A H 1.1291 0.1989 0.1753 0.046 Uiso 1 1 calc R
C85 C 1.03269(18) 0.25440(10) 0.22137(18) 0.0430(6) Uani 1 1 d D
H85A H 1.0662 0.2840 0.1957 0.052 Uiso 1 1 calc R
C86 C 0.94492(19) 0.26218(9) 0.26926(17) 0.0389(5) Uani 1 1 d D
H86A H 0.9191 0.2972 0.2751 0.047 Uiso 1 1 calc R
C87 C 0.89334(16) 0.21964(8) 0.30928(14) 0.0272(4) Uani 1 1 d D
C88 C 0.79701(16) 0.23196(8) 0.35537(15) 0.0278(4) Uani 1 1 d D
C89 C 0.72106(17) 0.26164(8) 0.30516(16) 0.0328(5) Uani 1 1 d D
H89A H 0.7303 0.2722 0.2416 0.039 Uiso 1 1 calc R
C90 C 0.63225(17) 0.27590(9) 0.34702(18) 0.0370(5) Uani 1 1 d D
H90A H 0.5808 0.2954 0.3116 0.044 Uiso 1 1 calc R
C91 C 0.61886(18) 0.26172(9) 0.44003(18) 0.0376(5) Uani 1 1 d D
H91A H 0.5591 0.2723 0.4693 0.045 Uiso 1 1 calc R
C92 C 0.69312(18) 0.23200(9) 0.49059(17) 0.0361(5) Uani 1 1 d D
H92A H 0.6836 0.2218 0.5543 0.043 Uiso 1 1 calc R
C93 C 0.78111(17) 0.21708(8) 0.44857(15) 0.0312(5) Uani 1 1 d D
H93A H 0.8312 0.1965 0.4837 0.037 Uiso 1 1 calc R

loop_
_atom_site_aniso_label
_atom_site_aniso_U_11
_atom_site_aniso_U_22
_atom_site_aniso_U_33
_atom_site_aniso_U_23
_atom_site_aniso_U_13
_atom_site_aniso_U_12
Fe1 0.01442(12) 0.01347(12) 0.01562(12) -0.00114(9) -0.00085(9) -0.00006(9)
Fe2 0.01283(11) 0.01508(13) 0.01533(12) -0.00023(9) -0.00100(9) -0.00066(9)
O1 0.0145(5) 0.0204(6) 0.0174(6) -0.0024(5) -0.0002(5) 0.0016(5)
O2 0.0162(6) 0.0219(7) 0.0198(6) -0.0045(5) -0.0026(5) 0.0039(5)
O3 0.0153(6) 0.0174(6) 0.0272(7) 0.0005(5) -0.0002(5) -0.0018(5)
O4 0.0191(6) 0.0153(6) 0.0204(6) 0.0008(5) 0.0008(5) 0.0001(5)
O5 0.0208(6) 0.0388(8) 0.0179(6) -0.0024(6) -0.0013(5) -0.0032(6)
O6 0.0267(7) 0.0193(6) 0.0165(6) -0.0017(5) 0.0017(5) 0.0003(5)
O7 0.0238(6) 0.0175(6) 0.0284(7) 0.0047(5) 0.0022(5) -0.0013(5)
O8 0.0226(6) 0.0167(6) 0.0279(7) 0.0025(5) -0.0017(5) -0.0039(5)
O9 0.0171(6) 0.0190(6) 0.0220(6) 0.0003(5) -0.0023(5) 0.0009(5)
C1 0.0175(8) 0.0234(10) 0.0318(10) 0.0030(8) -0.0024(8) -0.0022(7)
C2 0.0353(12) 0.0289(12) 0.0568(15) 0.0077(11) -0.0236(11) -0.0052(9)
C3 0.0344(11) 0.0256(11) 0.0339(11) 0.0011(9) -0.0101(9) 0.0050(9)
C4 0.0299(10) 0.0213(10) 0.0385(12) 0.0077(9) -0.0093(9) 0.0010(8)
C21 0.0149(7) 0.0145(8) 0.0187(8) -0.0034(6) 0.0007(6) -0.0035(6)
C22 0.0120(7) 0.0269(10) 0.0195(8) -0.0027(7) 0.0012(6) 0.0014(7)
C23 0.0201(9) 0.0303(11) 0.0271(10) 0.0012(8) 0.0042(8) 0.0005(8)
C24 0.0319(11) 0.0392(13) 0.0305(11) 0.0073(9) 0.0103(9) 0.0009(9)
C25 0.0374(12) 0.0574(16) 0.0195(10) 0.0021(10) 0.0071(9) 0.0045(11)
C26 0.0306(10) 0.0443(13) 0.0222(10) -0.0114(9) 0.0025(8) 0.0016(9)
C27 0.0166(8) 0.0305(10) 0.0219(9) -0.0066(8) 0.0015(7) 0.0014(7)
C28 0.0201(8) 0.0272(10) 0.0238(9) -0.0114(8) -0.0014(7) -0.0007(7)
C29 0.0256(9) 0.0321(11) 0.0299(11) -0.0141(9) 0.0021(8) -0.0001(8)
C30 0.0337(11) 0.0282(11) 0.0437(13) -0.0165(10) 0.0005(10) 0.0041(9)
C31 0.0428(12) 0.0230(11) 0.0426(13) -0.0081(9) 0.0013(10) -0.0054(9)
C32 0.0325(11) 0.0307(11) 0.0354(11) -0.0093(9) 0.0069(9) -0.0057(9)
C33 0.0255(9) 0.0248(10) 0.0296(10) -0.0113(8) 0.0013(8) -0.0014(8)
C41 0.0176(8) 0.0172(8) 0.0132(8) -0.0016(6) -0.0035(6) -0.0022(6)
C42 0.0194(8) 0.0156(8) 0.0172(8) 0.0008(7) 0.0006(7) -0.0002(6)
C43 0.0257(9) 0.0208(9) 0.0249(10) 0.0006(8) -0.0027(8) 0.0022(7)
C44 0.0389(11) 0.0225(10) 0.0266(10) 0.0065(8) -0.0060(9) 0.0034(8)
C45 0.0465(12) 0.0166(9) 0.0277(10) 0.0077(8) -0.0032(9) -0.0050(8)
C46 0.0326(10) 0.0222(10) 0.0245(10) 0.0023(8) -0.0021(8) -0.0100(8)
C47 0.0229(9) 0.0176(9) 0.0163(8) 0.0002(7) 0.0013(7) -0.0020(7)
C48 0.0209(8) 0.0116(8) 0.0195(8) -0.0007(7) -0.0021(7) -0.0039(6)
C49 0.0250(9) 0.0217(9) 0.0215(9) -0.0042(7) 0.0038(7) -0.0043(7)
C50 0.0164(8) 0.0247(10) 0.0353(11) -0.0079(8) 0.0002(8) 0.0000(7)
C51 0.0260(9) 0.0242(10) 0.0266(10) -0.0006(8) -0.0086(8) 0.0036(8)
C52 0.0277(9) 0.0217(9) 0.0212(9) 0.0013(7) -0.0013(8) -0.0035(7)
C53 0.0188(8) 0.0178(9) 0.0219(9) -0.0012(7) -0.0007(7) -0.0027(7)
C61 0.0227(9) 0.0183(9) 0.0171(8) 0.0019(7) 0.0002(7) -0.0026(7)
C62 0.0172(8) 0.0226(9) 0.0164(8) -0.0019(7) 0.0020(7) -0.0017(7)
C63 0.0254(9) 0.0251(10) 0.0218(9) -0.0013(8) -0.0010(7) 0.0044(8)
C64 0.0359(11) 0.0238(10) 0.0264(10) -0.0072(8) 0.0001(8) 0.0025(8)
C65 0.0335(10) 0.0309(11) 0.0209(9) -0.0091(8) -0.0040(8) -0.0048(8)
C66 0.0270(9) 0.0284(10) 0.0186(9) 0.0005(8) -0.0038(7) -0.0020(8)
C67 0.0191(8) 0.0236(9) 0.0174(8) 0.0004(7) 0.0010(7) -0.0015(7)
C68 0.0279(9) 0.0228(9) 0.0147(8) 0.0011(7) 0.0020(7) 0.0018(7)
C69 0.0287(10) 0.0310(11) 0.0254(10) -0.0015(8) -0.0030(8) 0.0019(8)
C70 0.0389(12) 0.0348(12) 0.0347(12) 0.0026(10) -0.0064(10) 0.0120(10)
C71 0.0491(13) 0.0215(10) 0.0345(12) 0.0029(9) -0.0003(10) 0.0055(9)
C72 0.0440(12) 0.0237(10) 0.0255(10) 0.0010(8) -0.0012(9) -0.0057(9)
C73 0.0277(9) 0.0258(10) 0.0187(9) 0.0011(7) -0.0001(7) -0.0008(8)
C81 0.0254(9) 0.0175(9) 0.0173(8) -0.0005(7) -0.0030(7) -0.0048(7)
C82 0.0245(9) 0.0226(10) 0.0215(9) 0.0069(7) -0.0071(7) -0.0077(7)
C83 0.0266(10) 0.0331(11) 0.0287(10) 0.0102(9) -0.0031(8) -0.0050(8)
C84 0.0297(11) 0.0488(15) 0.0371(12) 0.0200(11) -0.0021(9) -0.0097(10)
C85 0.0421(13) 0.0396(14) 0.0460(14) 0.0244(11) -0.0070(11) -0.0173(11)
C86 0.0482(13) 0.0244(11) 0.0426(13) 0.0152(10) -0.0089(11) -0.0086(10)
C87 0.0333(10) 0.0216(10) 0.0254(10) 0.0060(8) -0.0081(8) -0.0066(8)
C88 0.0375(11) 0.0146(9) 0.0298(10) 0.0013(8) -0.0080(9) -0.0048(8)
C89 0.0420(12) 0.0224(10) 0.0324(11) 0.0037(9) -0.0088(9) -0.0021(9)
C90 0.0363(12) 0.0232(11) 0.0495(14) 0.0021(10) -0.0119(10) 0.0000(9)
C91 0.0373(12) 0.0237(11) 0.0518(14) -0.0052(10) 0.0036(11) -0.0060(9)
C92 0.0494(13) 0.0248(11) 0.0344(12) -0.0009(9) 0.0037(10) -0.0068(10)
C93 0.0413(12) 0.0204(10) 0.0304(11) -0.0007(8) -0.0084(9) -0.0010(9)

loop_
_atom_type_symbol
_atom_type_description
_atom_type_scat_dispersion_real
_atom_type_scat_dispersion_imag
_atom_type_scat_source
C C 0.0033 0.0016 'International Tables Vol C Tables 4.2.6.8 and 6.1.1.4'
H H 0.0000 0.0000 'International Tables Vol C Tables 4.2.6.8 and 6.1.1.4'
O O 0.0106 0.0060 'International Tables Vol C Tables 4.2.6.8 and 6.1.1.4'
Fe Fe 0.3463 0.8444 'International Tables Vol C Tables 4.2.6.8 and 6.1.1.4'

loop_
_geom_angle_atom_site_label_1
_geom_angle_atom_site_label_2
_geom_angle_atom_site_label_3
_geom_angle
_geom_angle_site_symmetry_1
_geom_angle_site_symmetry_3
O6 Fe1 O9 92.56(5) . .
O6 Fe1 O2 159.24(5) . .
O9 Fe1 O2 108.19(5) . .
O6 Fe1 O8 88.37(5) . .
O9 Fe1 O8 92.16(5) . .
O2 Fe1 O8 90.23(5) . .
O6 Fe1 O4 89.31(5) . .
O9 Fe1 O4 98.64(5) . .
O2 Fe1 O4 88.16(5) . .
O8 Fe1 O4 169.05(5) . .
O6 Fe1 Fe2 74.25(4) . .
O9 Fe1 Fe2 166.35(4) . .
O2 Fe1 Fe2 85.00(3) . .
O8 Fe1 Fe2 84.13(4) . .
O4 Fe1 Fe2 84.94(3) . .
O7 Fe2 O3 155.73(5) . .
O7 Fe2 O5 93.26(6) . .
O3 Fe2 O5 87.27(6) . .
O7 Fe2 O1 105.14(5) . 3_756
O3 Fe2 O1 95.22(5) . 3_756
O5 Fe2 O1 121.05(5) . 3_756
O7 Fe2 O1 89.74(5) . .
O3 Fe2 O1 84.02(5) . .
O5 Fe2 O1 165.01(5) . .
O1 Fe2 O1 72.03(5) 3_756 .
O7 Fe2 Fe1 78.14(4) . .
O3 Fe2 Fe1 77.62(4) . .
O5 Fe2 Fe1 88.61(4) . .
O1 Fe2 Fe1 149.42(4) 3_756 .
O1 Fe2 Fe1 77.64(3) . .
C21 O1 Fe2 124.98(11) . 3_756
C21 O1 Fe2 126.86(11) . .
Fe2 O1 Fe2 107.97(5) 3_756 .
C21 O2 Fe1 122.44(11) . .
C41 O3 Fe2 131.36(12) . .
C41 O4 Fe1 118.49(11) . .
C61 O5 Fe2 116.45(12) . .
C61 O6 Fe1 134.19(12) . .
C81 O7 Fe2 130.07(12) . .
C81 O8 Fe1 119.58(12) . .
C4 O9 C1 109.17(14) . .
C4 O9 Fe1 120.45(11) . .
C1 O9 Fe1 120.47(11) . .
O9 C1 C2 104.95(16) . .
O9 C1 H1A 110.8 . .
C2 C1 H1A 110.8 . .
O9 C1 H1B 110.8 . .
C2 C1 H1B 110.8 . .
H1A C1 H1B 108.8 . .
C1 C2 C3 102.87(17) . .
C1 C2 H2A 111.2 . .
C3 C2 H2A 111.2 . .
C1 C2 H2B 111.2 . .
C3 C2 H2B 111.2 . .
H2A C2 H2B 109.1 . .
C4 C3 C2 102.04(17) . .
C4 C3 H3A 111.4 . .
C2 C3 H3A 111.4 . .
C4 C3 H3B 111.4 . .
C2 C3 H3B 111.4 . .
H3A C3 H3B 109.2 . .
O9 C4 C3 105.21(16) . .
O9 C4 H4A 110.7 . .
C3 C4 H4A 110.7 . .
O9 C4 H4B 110.7 . .
C3 C4 H4B 110.7 . .
H4A C4 H4B 108.8 . .
O2 C21 O1 123.28(16) . .
O2 C21 C22 121.02(15) . .
O1 C21 C22 115.56(15) . .
C23 C22 C27 120.52(17) . .
C23 C22 C21 116.09(16) . .
C27 C22 C21 123.39(17) . .
C24 C23 C22 120.7(2) . .
C24 C23 H23A 119.7 . .
C22 C23 H23A 119.7 . .
C25 C24 C23 119.5(2) . .
C25 C24 H24A 120.3 . .
C23 C24 H24A 120.3 . .
C24 C25 C26 120.4(2) . .
C24 C25 H25A 119.8 . .
C26 C25 H25A 119.8 . .
C25 C26 C27 121.5(2) . .
C25 C26 H26A 119.3 . .
C27 C26 H26A 119.3 . .
C22 C27 C26 117.50(19) . .
C22 C27 C28 122.76(17) . .
C26 C27 C28 119.65(18) . .
C33 C28 C29 118.46(19) . .
C33 C28 C27 120.90(17) . .
C29 C28 C27 120.53(18) . .
C30 C29 C28 120.74(19) . .
C30 C29 H29A 119.6 . .
C28 C29 H29A 119.6 . .
C31 C30 C29 120.4(2) . .
C31 C30 H30A 119.8 . .
C29 C30 H30A 119.8 . .
C30 C31 C32 119.6(2) . .
C30 C31 H31A 120.2 . .
C32 C31 H31A 120.2 . .
C33 C32 C31 120.3(2) . .
C33 C32 H32A 119.8 . .
C31 C32 H32A 119.8 . .
C32 C33 C28 120.50(18) . .
C32 C33 H33A 119.8 . .
C28 C33 H33A 119.8 . .
O4 C41 O3 125.38(16) . .
O4 C41 C42 119.22(15) . .
O3 C41 C42 115.37(15) . .
C43 C42 C47 120.18(17) . .
C43 C42 C41 117.69(15) . .
C47 C42 C41 122.13(15) . .
C44 C43 C42 120.62(18) . .
C44 C43 H43A 119.7 . .
C42 C43 H43A 119.7 . .
C45 C44 C43 119.44(18) . .
C45 C44 H44A 120.3 . .
C43 C44 H44A 120.3 . .
C46 C45 C44 120.13(18) . .
C46 C45 H45A 119.9 . .
C44 C45 H45A 119.9 . .
C45 C46 C47 121.58(18) . .
C45 C46 H46A 119.2 . .
C47 C46 H46A 119.2 . .
C46 C47 C42 118.03(17) . .
C46 C47 C48 118.37(16) . .
C42 C47 C48 123.40(16) . .
C49 C48 C53 118.82(17) . .
C49 C48 C47 121.04(16) . .
C53 C48 C47 119.83(16) . .
C48 C49 C50 120.57(17) . .
C48 C49 H49A 119.7 . .
C50 C49 H49A 119.7 . .
C51 C50 C49 120.46(17) . .
C51 C50 H50A 119.8 . .
C49 C50 H50A 119.8 . .
C50 C51 C52 119.59(18) . .
C50 C51 H51A 120.2 . .
C52 C51 H51A 120.2 . .
C53 C52 C51 119.81(18) . .
C53 C52 H52A 120.1 . .
C51 C52 H52A 120.1 . .
C52 C53 C48 120.70(17) . .
C52 C53 H53A 119.6 . .
C48 C53 H53A 119.6 . .
O5 C61 O6 125.29(17) . .
O5 C61 C62 117.61(16) . .
O6 C61 C62 117.00(15) . .
C63 C62 C67 120.63(17) . .
C63 C62 C61 116.69(16) . .
C67 C62 C61 122.49(16) . .
C62 C63 C64 120.67(18) . .
C62 C63 H63A 119.7 . .
C64 C63 H63A 119.7 . .
C65 C64 C63 119.24(19) . .
C65 C64 H64A 120.4 . .
C63 C64 H64A 120.4 . .
C64 C65 C66 120.40(18) . .
C64 C65 H65A 119.8 . .
C66 C65 H65A 119.8 . .
C65 C66 C67 121.51(18) . .
C65 C66 H66A 119.2 . .
C67 C66 H66A 119.2 . .
C66 C67 C62 117.45(17) . .
C66 C67 C68 119.26(16) . .
C62 C67 C68 123.17(16) . .
C69 C68 C73 118.23(18) . .
C69 C68 C67 120.63(17) . .
C73 C68 C67 121.02(17) . .
C70 C69 C68 121.1(2) . .
C70 C69 H69A 119.4 . .
C68 C69 H69A 119.4 . .
C71 C70 C69 119.9(2) . .
C71 C70 H70A 120.1 . .
C69 C70 H70A 120.1 . .
C70 C71 C72 120.1(2) . .
C70 C71 H71A 120.0 . .
C72 C71 H71A 120.0 . .
C71 C72 C73 120.0(2) . .
C71 C72 H72A 120.0 . .
C73 C72 H72A 120.0 . .
C72 C73 C68 120.69(19) . .
C72 C73 H73A 119.7 . .
C68 C73 H73A 119.7 . .
O8 C81 O7 125.26(17) . .
O8 C81 C82 119.40(16) . .
O7 C81 C82 115.34(16) . .
C83 C82 C87 120.02(18) . .
C83 C82 C81 116.31(18) . .
C87 C82 C81 123.61(17) . .
C84 C83 C82 121.1(2) . .
C84 C83 H83A 119.4 . .
C82 C83 H83A 119.4 . .
C85 C84 C83 119.2(2) . .
C85 C84 H84A 120.4 . .
C83 C84 H84A 120.4 . .
C84 C85 C86 120.5(2) . .
C84 C85 H85A 119.8 . .
C86 C85 H85A 119.8 . .
C85 C86 C87 121.8(2) . .
C85 C86 H86A 119.1 . .
C87 C86 H86A 119.1 . .
C86 C87 C82 117.2(2) . .
C86 C87 C88 117.56(19) . .
C82 C87 C88 125.29(17) . .
C93 C88 C89 118.2(2) . .
C93 C88 C87 122.59(18) . .
C89 C88 C87 119.18(19) . .
C90 C89 C88 120.9(2) . .
C90 C89 H89A 119.5 . .
C88 C89 H89A 119.5 . .
C91 C90 C89 120.0(2) . .
C91 C90 H90A 120.0 . .
C89 C90 H90A 120.0 . .
C90 C91 C92 119.7(2) . .
C90 C91 H91A 120.1 . .
C92 C91 H91A 120.1 . .
C93 C92 C91 120.3(2) . .
C93 C92 H92A 119.8 . .
C91 C92 H92A 119.8 . .
C92 C93 C88 120.8(2) . .
C92 C93 H93A 119.6 . .
C88 C93 H93A 119.6 . .

loop_
_geom_bond_atom_site_label_1
_geom_bond_atom_site_label_2
_geom_bond_distance
_geom_bond_site_symmetry_2
Fe1 O6 2.0602(13) .
Fe1 O9 2.0694(12) .
Fe1 O2 2.0821(13) .
Fe1 O8 2.0828(13) .
Fe1 O4 2.0978(13) .
Fe1 Fe2 2.8360(5) .
Fe2 O7 1.9973(13) .
Fe2 O3 2.0224(13) .
Fe2 O5 2.0448(13) .
Fe2 O1 2.0841(12) 3_756
Fe2 O1 2.1997(12) .
O1 C21 1.284(2) .
O1 Fe2 2.0841(12) 3_756
O2 C21 1.249(2) .
O3 C41 1.272(2) .
O4 C41 1.258(2) .
O5 C61 1.260(2) .
O6 C61 1.262(2) .
O7 C81 1.274(2) .
O8 C81 1.255(2) .
O9 C4 1.465(2) .
O9 C1 1.466(2) .
C1 C2 1.513(3) .
C1 H1A 0.9900 .
C1 H1B 0.9900 .
C2 C3 1.520(3) .
C2 H2A 0.9900 .
C2 H2B 0.9900 .
C3 C4 1.507(3) .
C3 H3A 0.9900 .
C3 H3B 0.9900 .
C4 H4A 0.9900 .
C4 H4B 0.9900 .
C21 C22 1.505(2) .
C22 C23 1.395(3) .
C22 C27 1.403(3) .
C23 C24 1.386(3) .
C23 H23A 0.9500 .
C24 C25 1.381(3) .
C24 H24A 0.9500 .
C25 C26 1.382(3) .
C25 H25A 0.9500 .
C26 C27 1.406(3) .
C26 H26A 0.9500 .
C27 C28 1.484(3) .
C28 C33 1.400(3) .
C28 C29 1.401(3) .
C29 C30 1.386(3) .
C29 H29A 0.9500 .
C30 C31 1.383(3) .
C30 H30A 0.9500 .
C31 C32 1.393(3) .
C31 H31A 0.9500 .
C32 C33 1.388(3) .
C32 H32A 0.9500 .
C33 H33A 0.9500 .
C41 C42 1.504(2) .
C42 C43 1.396(2) .
C42 C47 1.407(2) .
C43 C44 1.390(3) .
C43 H43A 0.9500 .
C44 C45 1.388(3) .
C44 H44A 0.9500 .
C45 C46 1.383(3) .
C45 H45A 0.9500 .
C46 C47 1.396(3) .
C46 H46A 0.9500 .
C47 C48 1.496(2) .
C48 C49 1.389(2) .
C48 C53 1.399(2) .
C49 C50 1.390(3) .
C49 H49A 0.9500 .
C50 C51 1.384(3) .
C50 H50A 0.9500 .
C51 C52 1.397(3) .
C51 H51A 0.9500 .
C52 C53 1.389(3) .
C52 H52A 0.9500 .
C53 H53A 0.9500 .
C61 C62 1.504(2) .
C62 C63 1.390(3) .
C62 C67 1.409(2) .
C63 C64 1.394(3) .
C63 H63A 0.9500 .
C64 C65 1.381(3) .
C64 H64A 0.9500 .
C65 C66 1.388(3) .
C65 H65A 0.9500 .
C66 C67 1.403(3) .
C66 H66A 0.9500 .
C67 C68 1.489(3) .
C68 C69 1.393(3) .
C68 C73 1.404(3) .
C69 C70 1.388(3) .
C69 H69A 0.9500 .
C70 C71 1.385(3) .
C70 H70A 0.9500 .
C71 C72 1.387(3) .
C71 H71A 0.9500 .
C72 C73 1.388(3) .
C72 H72A 0.9500 .
C73 H73A 0.9500 .
C81 C82 1.504(2) .
C82 C83 1.400(3) .
C82 C87 1.410(3) .
C83 C84 1.390(3) .
C83 H83A 0.9500 .
C84 C85 1.369(4) .
C84 H84A 0.9500 .
C85 C86 1.390(4) .
C85 H85A 0.9500 .
C86 C87 1.406(3) .
C86 H86A 0.9500 .
C87 C88 1.495(3) .
C88 C93 1.395(3) .
C88 C89 1.401(3) .
C89 C90 1.391(3) .
C89 H89A 0.9500 .
C90 C91 1.381(3) .
C90 H90A 0.9500 .
C91 C92 1.388(3) .
C91 H91A 0.9500 .
C92 C93 1.387(3) .
C92 H92A 0.9500 .
C93 H93A 0.9500 .
